data_1542170
loop_
_publ_author_name
'Baernighausen, H.'
'Brauer, G.'
'Schultz, N.'

_publ_section_title
;
 Darstellung und Kristallstruktur der Samarium-, Europium- und
 Ytterbium-oxidbromide Ln O Br und Ln3 O4 Br
;
_journal_name_full 'Zeitschrift fuer Anorganische und Allgemeine Chemie'
_journal_page_first 250
_journal_page_last 265
_journal_volume 338
_journal_year 1965
_chemical_formula_sum 'Cl Eu O'
_chemical_name_systematic 'Eu O Cl'
_space_group_IT_number 129
_symmetry_space_group_name_Hall 'P 4ab 2ab -1ab'
_symmetry_space_group_name_H-M 'P 4/n m m :1'
_cell_angle_alpha 90
_cell_angle_beta 90
_cell_angle_gamma 90
_cell_formula_units_Z 2
_cell_length_a 3.9646
_cell_length_b 3.9646
_cell_length_c 6.695
_cell_volume 105.232
_citation_journal_id_ASTM ZAACAB
_cod_data_source_file Baernighausen_ZAACAB_1965_775.cif
_cod_data_source_block Cl1Eu1O1
_cod_original_cell_volume 105.2324
_cod_original_sg_symbol_Hall '-P 4a 2a (x-1/4,y+1/4,z)'
_cod_original_formula_sum 'Cl1 Eu1 O1'
_cod_database_code 1542170

loop_
_symmetry_equiv_pos_as_xyz
x,y,z
-y+1/2,x+1/2,z
-x,-y,z
y+1/2,-x+1/2,z
x+1/2,-y+1/2,-z
y,x,-z
-x+1/2,y+1/2,-z
-y,-x,-z
-x+1/2,-y+1/2,-z
y,-x,-z
x+1/2,y+1/2,-z
-y,x,-z
-x,y,z
-y+1/2,-x+1/2,z
x,-y,z
y+1/2,x+1/2,z

loop_
_atom_site_label
_atom_site_type_symbol
_atom_site_fract_x
_atom_site_fract_y
_atom_site_fract_z
_atom_site_occupancy
_atom_site_U_iso_or_equiv
O1 O-2 0 0 0 1 0.0
Eu1 Eu+3 0 0.5 0.17 1 0.0
Cl1 Cl-1 0 0.5 0.63 1 0.0
